data_1563982
loop_
_publ_author_name
'Zhang, Nan'
'Zhu, Di'
'Herbert, David E.'
'van Leest, Nicolaas P.'
'de Bruin, Bas'
'Budzelaar, Peter H.M.'

_publ_section_title
;
 Reactivity of Rhodium(II) amido/Rhodium(I) aminyl complexes
;
_journal_name_full 'Inorganica Chimica Acta'
_journal_page_first 709
_journal_page_last 716
_journal_paper_doi 10.1016/j.ica.2018.06.015
_journal_volume 482
_journal_year 2018
_chemical_formula_moiety 'C54 H62 N6 Rh2'
_chemical_formula_sum 'C54 H62 N6 Rh2'
_chemical_formula_weight 1000.91
_chemical_properties_physical 'air-sensitive, moisture-sensitive'
_space_group_crystal_system monoclinic
_space_group_IT_number 14
_space_group_name_Hall '-P 2yn'
_space_group_name_H-M_alt 'P 1 21/n 1'
_atom_sites_solution_hydrogens mixed
_cell_angle_alpha 90
_cell_angle_beta 98.6830(10)
_cell_angle_gamma 90
_cell_formula_units_Z 4
_cell_length_a 11.3459(6)
_cell_length_b 19.7572(11)
_cell_length_c 21.2312(11)
_cell_measurement_reflns_used 9991
_cell_measurement_temperature 150(2)
_cell_measurement_theta_max 27.525
_cell_measurement_theta_min 2.7485
_cell_volume 4704.7(4)
_computing_structure_refinement 'SHELXL-2017/1 (Sheldrick, 2017)'
_computing_structure_solution 'SHELXS-2017/1 (Sheldrick, 2017)'
_diffrn_ambient_temperature 150(2)
_diffrn_measured_fraction_theta_full 0.999
_diffrn_measured_fraction_theta_max 0.998
_diffrn_measurement_device_type 'Bruker D8 QUEST ECO CMOS'
_diffrn_radiation_probe x-ray
_diffrn_radiation_type MoK\a
_diffrn_radiation_wavelength 0.71073
_diffrn_reflns_av_R_equivalents 0.0521
_diffrn_reflns_av_unetI/netI 0.0252
_diffrn_reflns_Laue_measured_fraction_full 0.999
_diffrn_reflns_Laue_measured_fraction_max 0.998
_diffrn_reflns_limit_h_max 14
_diffrn_reflns_limit_h_min -14
_diffrn_reflns_limit_k_max 25
_diffrn_reflns_limit_k_min -25
_diffrn_reflns_limit_l_max 27
_diffrn_reflns_limit_l_min -27
_diffrn_reflns_number 100597
_diffrn_reflns_point_group_measured_fraction_full 0.999
_diffrn_reflns_point_group_measured_fraction_max 0.998
_diffrn_reflns_theta_full 25.242
_diffrn_reflns_theta_max 27.547
_diffrn_reflns_theta_min 2.279
_diffrn_source 'fine-focus tube'
_exptl_absorpt_coefficient_mu 0.745
_exptl_absorpt_correction_T_max 0.7456
_exptl_absorpt_correction_T_min 0.6911
_exptl_absorpt_correction_type multi-scan
_exptl_absorpt_process_details 'SADABS V2014/5 (Bruker AXS Inc.)'
_exptl_crystal_colour black
_exptl_crystal_density_diffrn 1.413
_exptl_crystal_description block
_exptl_crystal_F_000 2072
_exptl_crystal_recrystallization_method Hexane
_exptl_crystal_size_max 0.130
_exptl_crystal_size_mid 0.067
_exptl_crystal_size_min 0.030
_refine_diff_density_max 0.744
_refine_diff_density_min -0.303
_refine_diff_density_rms 0.067
_refine_ls_extinction_coef .
_refine_ls_extinction_method none
_refine_ls_goodness_of_fit_ref 0.998
_refine_ls_hydrogen_treatment mixed
_refine_ls_matrix_type full
_refine_ls_number_parameters 579
_refine_ls_number_reflns 10843
_refine_ls_number_restraints 0
_refine_ls_restrained_S_all 0.998
_refine_ls_R_factor_all 0.0382
_refine_ls_R_factor_gt 0.0263
_refine_ls_shift/su_max 0.002
_refine_ls_shift/su_mean 0.000
_refine_ls_structure_factor_coef Fsqd
_refine_ls_weighting_details 'w=1/[\s^2^(Fo^2^)+(0.0287P)^2^+4.0907P] where P=(Fo^2^+2Fc^2^)/3'
_refine_ls_weighting_scheme calc
_refine_ls_wR_factor_gt 0.0582
_refine_ls_wR_factor_ref 0.0622
_reflns_Friedel_coverage 0.000
_reflns_Friedel_fraction_full .
_reflns_Friedel_fraction_max .
_reflns_number_gt 9065
_reflns_number_total 10843
_reflns_threshold_expression 'I > 2\s(I)'
_cod_data_source_file ICA-2018-482-709.cif
_cod_data_source_block complex_3c
_cod_original_sg_symbol_H-M 'P 21/n'
_cod_database_code 1563982
_shelx_space_group_comment
;
The symmetry employed for this shelxl refinement is uniquely defined
by the following loop, which should always be used as a source of
symmetry information in preference to the above space-group names.
They are only intended as comments.
;
_shelx_estimated_absorpt_t_min 0.909
_shelx_estimated_absorpt_t_max 0.978
_exptl_absorpt_special_details 'SADABS V2014/5 (Bruker AXS Inc.)'

loop_
_space_group_symop_operation_xyz
'x, y, z'
'-x+1/2, y+1/2, -z+1/2'
'-x, -y, -z'
'x-1/2, -y-1/2, z-1/2'

loop_
_atom_site_label
_atom_site_type_symbol
_atom_site_fract_x
_atom_site_fract_y
_atom_site_fract_z
_atom_site_U_iso_or_equiv
_atom_site_adp_type
_atom_site_occupancy
_atom_site_site_symmetry_order
_atom_site_calc_flag
_atom_site_refinement_flags_posn
_atom_site_refinement_flags_adp
_atom_site_refinement_flags_occupancy
_atom_site_disorder_assembly
_atom_site_disorder_group
Rh1 Rh 0.41890(2) 0.20542(2) 0.57636(2) 0.01351(4) Uani 1 1 d . . . . .
Rh2 Rh 0.49035(2) 0.25502(2) 0.68702(2) 0.01415(4) Uani 1 1 d . . . . .
N1 N 0.54034(14) 0.20273(8) 0.51477(8) 0.0170(3) Uani 1 1 d . . . . .
N2 N 0.33330(15) 0.12539(8) 0.53124(8) 0.0174(3) Uani 1 1 d . . . . .
N3 N 0.54825(15) 0.19010(9) 0.75914(8) 0.0187(3) Uani 1 1 d . . . . .
N4 N 0.60469(15) 0.32630(9) 0.72878(8) 0.0186(3) Uani 1 1 d . . . . .
N5 N 0.45296(16) 0.30420(9) 0.60071(8) 0.0172(3) Uani 1 1 d . . . . .
N6 N 0.33871(15) 0.20052(9) 0.65830(8) 0.0163(3) Uani 1 1 d . . . . .
C11 C 0.6551(2) 0.15486(12) 0.43539(12) 0.0304(5) Uani 1 1 d . . . . .
H111 H 0.650615 0.196911 0.410662 0.046 Uiso 1 1 calc R U . . .
H112 H 0.648643 0.116042 0.406340 0.046 Uiso 1 1 calc R U . . .
H113 H 0.731513 0.152933 0.463884 0.046 Uiso 1 1 calc R U . . .
C12 C 0.55370(18) 0.15284(11) 0.47459(10) 0.0202(4) Uani 1 1 d . . . . .
C13 C 0.47721(19) 0.09681(11) 0.46376(10) 0.0225(4) Uani 1 1 d . . . . .
H131 H 0.501469 0.062041 0.437591 0.027 Uiso 1 1 calc R U . . .
C14 C 0.37078(19) 0.08608(10) 0.48659(10) 0.0200(4) Uani 1 1 d . . . . .
C15 C 0.2940(2) 0.02833(12) 0.45755(11) 0.0282(5) Uani 1 1 d . . . . .
H151 H 0.277215 -0.002403 0.491325 0.042 Uiso 1 1 calc R U . . .
H152 H 0.336061 0.003649 0.427636 0.042 Uiso 1 1 calc R U . . .
H153 H 0.218871 0.046252 0.434834 0.042 Uiso 1 1 calc R U . . .
C21 C 0.62843(18) 0.25568(11) 0.51646(10) 0.0196(4) Uani 1 1 d . . . . .
C22 C 0.6084(2) 0.30900(11) 0.47297(10) 0.0235(4) Uani 1 1 d . . . . .
C23 C 0.6996(2) 0.35568(12) 0.47044(12) 0.0319(5) Uani 1 1 d . . . . .
H231 H 0.686913 0.392803 0.441779 0.038 Uiso 1 1 calc R U . . .
C24 C 0.8082(2) 0.34866(14) 0.50904(13) 0.0368(6) Uani 1 1 d . . . . .
H241 H 0.870707 0.379835 0.505626 0.044 Uiso 1 1 calc R U . . .
C25 C 0.8263(2) 0.29644(13) 0.55260(12) 0.0334(6) Uani 1 1 d . . . . .
H251 H 0.901332 0.292101 0.578987 0.040 Uiso 1 1 calc R U . . .
C26 C 0.73576(19) 0.24973(12) 0.55855(10) 0.0242(5) Uani 1 1 d . . . . .
C27 C 0.4940(2) 0.31353(13) 0.42699(11) 0.0326(5) Uani 1 1 d . . . . .
H271 H 0.482247 0.360162 0.411593 0.049 Uiso 1 1 calc R U . . .
H272 H 0.427174 0.300154 0.448584 0.049 Uiso 1 1 calc R U . . .
H273 H 0.498146 0.283226 0.390846 0.049 Uiso 1 1 calc R U . . .
C28 C 0.7533(2) 0.19523(13) 0.60801(11) 0.0323(5) Uani 1 1 d . . . . .
H281 H 0.838015 0.192078 0.625703 0.048 Uiso 1 1 calc R U . . .
H282 H 0.726171 0.151873 0.588558 0.048 Uiso 1 1 calc R U . . .
H283 H 0.707098 0.206025 0.642161 0.048 Uiso 1 1 calc R U . . .
C31 C 0.20948(18) 0.11653(10) 0.53829(10) 0.0197(4) Uani 1 1 d . . . . .
C32 C 0.12423(19) 0.15625(12) 0.50075(11) 0.0266(5) Uani 1 1 d . . . . .
C33 C 0.0044(2) 0.14580(14) 0.50531(14) 0.0376(6) Uani 1 1 d . . . . .
H331 H -0.054606 0.173237 0.481069 0.045 Uiso 1 1 calc R U . . .
C34 C -0.0298(2) 0.09626(14) 0.54446(14) 0.0421(7) Uani 1 1 d . . . . .
H341 H -0.112028 0.089261 0.546372 0.051 Uiso 1 1 calc R U . . .
C35 C 0.0540(2) 0.05707(13) 0.58062(12) 0.0342(6) Uani 1 1 d . . . . .
H351 H 0.029227 0.022897 0.607264 0.041 Uiso 1 1 calc R U . . .
C36 C 0.1759(2) 0.06672(11) 0.57883(11) 0.0245(5) Uani 1 1 d . . . . .
C37 C 0.1594(2) 0.20604(14) 0.45353(13) 0.0387(6) Uani 1 1 d . . . . .
H371 H 0.182465 0.181587 0.417134 0.058 Uiso 1 1 calc R U . . .
H372 H 0.226797 0.233212 0.473863 0.058 Uiso 1 1 calc R U . . .
H373 H 0.091748 0.235821 0.438761 0.058 Uiso 1 1 calc R U . . .
C38 C 0.2664(2) 0.02317(12) 0.61847(12) 0.0352(6) Uani 1 1 d . . . . .
H381 H 0.344391 0.029507 0.604803 0.053 Uiso 1 1 calc R U . . .
H382 H 0.242642 -0.024422 0.613144 0.053 Uiso 1 1 calc R U . . .
H383 H 0.271380 0.035921 0.663398 0.053 Uiso 1 1 calc R U . . .
C41 C 0.6911(2) 0.14002(13) 0.84563(12) 0.0367(6) Uani 1 1 d . . . . .
H411 H 0.633086 0.135863 0.875225 0.055 Uiso 1 1 calc R U . . .
H412 H 0.769450 0.151445 0.869436 0.055 Uiso 1 1 calc R U . . .
H413 H 0.696353 0.096974 0.823277 0.055 Uiso 1 1 calc R U . . .
C42 C 0.65172(19) 0.19535(11) 0.79759(10) 0.0227(4) Uani 1 1 d . . . . .
C43 C 0.72642(19) 0.25217(12) 0.80049(11) 0.0258(5) Uani 1 1 d . . . . .
H431 H 0.804669 0.246748 0.823168 0.031 Uiso 1 1 calc R U . . .
C44 C 0.69890(19) 0.31514(11) 0.77405(10) 0.0231(4) Uani 1 1 d . . . . .
C45 C 0.7765(2) 0.37416(13) 0.80050(12) 0.0321(5) Uani 1 1 d . . . . .
H451 H 0.811994 0.395366 0.766075 0.048 Uiso 1 1 calc R U . . .
H452 H 0.839997 0.357775 0.833442 0.048 Uiso 1 1 calc R U . . .
H453 H 0.727756 0.407458 0.819068 0.048 Uiso 1 1 calc R U . . .
C51 C 0.48185(19) 0.12969(11) 0.76928(10) 0.0204(4) Uani 1 1 d . . . . .
C52 C 0.5086(2) 0.06893(11) 0.74044(10) 0.0248(5) Uani 1 1 d . . . . .
C53 C 0.4544(2) 0.00989(12) 0.75722(12) 0.0323(5) Uani 1 1 d . . . . .
H531 H 0.473512 -0.031923 0.739097 0.039 Uiso 1 1 calc R U . . .
C54 C 0.3733(2) 0.01072(13) 0.79975(13) 0.0374(6) Uani 1 1 d . . . . .
H541 H 0.337971 -0.030192 0.811164 0.045 Uiso 1 1 calc R U . . .
C55 C 0.3442(2) 0.07158(13) 0.82548(12) 0.0346(6) Uani 1 1 d . . . . .
H551 H 0.286628 0.072231 0.853634 0.042 Uiso 1 1 calc R U . . .
C56 C 0.3974(2) 0.13196(11) 0.81109(10) 0.0250(5) Uani 1 1 d . . . . .
C57 C 0.5951(2) 0.06719(12) 0.69307(12) 0.0322(5) Uani 1 1 d . . . . .
H571 H 0.602118 0.020720 0.677912 0.048 Uiso 1 1 calc R U . . .
H572 H 0.673396 0.083076 0.713606 0.048 Uiso 1 1 calc R U . . .
H573 H 0.566091 0.096641 0.656898 0.048 Uiso 1 1 calc R U . . .
C58 C 0.3681(2) 0.19752(12) 0.84141(11) 0.0313(5) Uani 1 1 d . . . . .
H581 H 0.438256 0.213480 0.870269 0.047 Uiso 1 1 calc R U . . .
H582 H 0.302058 0.190283 0.865515 0.047 Uiso 1 1 calc R U . . .
H583 H 0.345055 0.231477 0.808187 0.047 Uiso 1 1 calc R U . . .
C61 C 0.56959(19) 0.39606(10) 0.71746(10) 0.0206(4) Uani 1 1 d . . . . .
C62 C 0.4825(2) 0.42302(11) 0.75092(11) 0.0255(5) Uani 1 1 d . . . . .
C63 C 0.4461(2) 0.48948(12) 0.73880(12) 0.0343(6) Uani 1 1 d . . . . .
H631 H 0.387005 0.508213 0.760953 0.041 Uiso 1 1 calc R U . . .
C64 C 0.4938(3) 0.52889(12) 0.69528(12) 0.0385(6) Uani 1 1 d . . . . .
H641 H 0.466016 0.573808 0.686698 0.046 Uiso 1 1 calc R U . . .
C65 C 0.5817(2) 0.50270(12) 0.66442(11) 0.0325(5) Uani 1 1 d . . . . .
H651 H 0.616002 0.530312 0.635336 0.039 Uiso 1 1 calc R U . . .
C66 C 0.6216(2) 0.43628(11) 0.67510(10) 0.0253(5) Uani 1 1 d . . . . .
C67 C 0.4335(2) 0.38233(13) 0.80094(12) 0.0336(5) Uani 1 1 d . . . . .
H671 H 0.493352 0.379490 0.839285 0.050 Uiso 1 1 calc R U . . .
H672 H 0.413627 0.336664 0.784691 0.050 Uiso 1 1 calc R U . . .
H673 H 0.361503 0.404329 0.811446 0.050 Uiso 1 1 calc R U . . .
C68 C 0.7194(2) 0.41012(13) 0.64132(12) 0.0328(5) Uani 1 1 d . . . . .
H681 H 0.794215 0.433246 0.657676 0.049 Uiso 1 1 calc R U . . .
H682 H 0.699003 0.418710 0.595508 0.049 Uiso 1 1 calc R U . . .
H683 H 0.728935 0.361330 0.648721 0.049 Uiso 1 1 calc R U . . .
C71 C 0.23378(18) 0.22417(11) 0.68090(10) 0.0198(4) Uani 1 1 d . . . . .
C72 C 0.1511(2) 0.17805(12) 0.69743(11) 0.0263(5) Uani 1 1 d . . . . .
H721 H 0.163773 0.131011 0.692002 0.032 Uiso 1 1 calc R U . . .
C73 C 0.0501(2) 0.19949(14) 0.72178(12) 0.0333(6) Uani 1 1 d . . . . .
H731 H -0.005537 0.167076 0.732454 0.040 Uiso 1 1 calc R U . . .
C74 C 0.0304(2) 0.26697(15) 0.73042(14) 0.0412(6) Uani 1 1 d . . . . .
H741 H -0.039296 0.281696 0.746222 0.049 Uiso 1 1 calc R U . . .
C75 C 0.1128(3) 0.31307(14) 0.71594(15) 0.0454(7) Uani 1 1 d . . . . .
H751 H 0.100120 0.359936 0.722379 0.054 Uiso 1 1 calc R U . . .
C76 C 0.2145(2) 0.29233(12) 0.69198(12) 0.0313(5) Uani 1 1 d . . . . .
H761 H 0.271206 0.325002 0.683124 0.038 Uiso 1 1 calc R U . . .
C81 C 0.3688(2) 0.35182(11) 0.57032(10) 0.0239(5) Uani 1 1 d . . . . .
C82 C 0.2477(2) 0.33860(14) 0.55793(12) 0.0343(6) Uani 1 1 d . . . . .
H821 H 0.217736 0.296605 0.570522 0.041 Uiso 1 1 calc R U . . .
C83 C 0.1696(3) 0.38652(17) 0.52717(15) 0.0517(8) Uani 1 1 d . . . . .
H831 H 0.086475 0.377348 0.520009 0.062 Uiso 1 1 calc R U . . .
C84 C 0.2107(3) 0.44682(16) 0.50697(15) 0.0573(9) Uani 1 1 d . . . . .
H841 H 0.156626 0.479407 0.486265 0.069 Uiso 1 1 calc R U . . .
C85 C 0.3305(3) 0.45937(14) 0.51707(13) 0.0480(8) Uani 1 1 d . . . . .
H851 H 0.360052 0.500617 0.502573 0.058 Uiso 1 1 calc R U . . .
C86 C 0.4088(3) 0.41267(12) 0.54812(11) 0.0340(6) Uani 1 1 d . . . . .
H861 H 0.491831 0.422198 0.554511 0.041 Uiso 1 1 calc R U . . .
H5 H 0.518(2) 0.3143(11) 0.5929(10) 0.011(5) Uiso 1 1 d . . . . .
H6 H 0.346(2) 0.1586(12) 0.6695(11) 0.018(6) Uiso 1 1 d . . . . .

loop_
_atom_site_aniso_label
_atom_site_aniso_U_11
_atom_site_aniso_U_22
_atom_site_aniso_U_33
_atom_site_aniso_U_23
_atom_site_aniso_U_13
_atom_site_aniso_U_12
Rh1 0.01333(7) 0.01333(7) 0.01415(7) -0.00085(6) 0.00300(5) -0.00037(6)
Rh2 0.01499(7) 0.01376(8) 0.01391(7) -0.00066(6) 0.00286(5) -0.00022(6)
N1 0.0158(8) 0.0192(8) 0.0163(8) -0.0008(7) 0.0037(6) 0.0007(7)
N2 0.0165(8) 0.0170(8) 0.0189(8) -0.0011(7) 0.0030(7) -0.0013(7)
N3 0.0210(9) 0.0186(8) 0.0166(8) 0.0024(7) 0.0030(7) 0.0014(7)
N4 0.0198(8) 0.0189(9) 0.0171(8) -0.0032(7) 0.0035(7) -0.0003(7)
N5 0.0179(9) 0.0152(8) 0.0190(8) 0.0002(7) 0.0038(7) -0.0011(7)
N6 0.0173(8) 0.0129(8) 0.0198(8) -0.0005(7) 0.0061(7) 0.0011(7)
C11 0.0279(12) 0.0315(13) 0.0354(13) -0.0107(10) 0.0163(10) -0.0033(10)
C12 0.0182(10) 0.0231(11) 0.0198(10) 0.0002(8) 0.0042(8) 0.0025(8)
C13 0.0230(11) 0.0221(11) 0.0236(10) -0.0073(8) 0.0070(9) 0.0022(9)
C14 0.0223(10) 0.0188(10) 0.0185(10) -0.0023(8) 0.0020(8) -0.0004(8)
C15 0.0307(12) 0.0255(12) 0.0296(12) -0.0110(9) 0.0085(10) -0.0075(10)
C21 0.0170(9) 0.0231(10) 0.0206(10) -0.0047(8) 0.0087(8) -0.0013(8)
C22 0.0251(11) 0.0247(11) 0.0232(11) -0.0020(8) 0.0109(9) -0.0013(9)
C23 0.0400(14) 0.0272(12) 0.0339(13) -0.0009(10) 0.0228(11) -0.0058(10)
C24 0.0306(13) 0.0396(14) 0.0454(15) -0.0140(12) 0.0222(12) -0.0167(11)
C25 0.0183(11) 0.0447(15) 0.0387(14) -0.0151(12) 0.0088(10) -0.0057(10)
C26 0.0174(10) 0.0306(12) 0.0255(11) -0.0070(9) 0.0062(9) 0.0001(9)
C27 0.0361(13) 0.0353(13) 0.0263(12) 0.0085(10) 0.0045(10) 0.0035(11)
C28 0.0205(11) 0.0439(15) 0.0312(12) 0.0023(11) -0.0003(9) 0.0073(10)
C31 0.0191(10) 0.0190(10) 0.0216(10) -0.0065(8) 0.0049(8) -0.0031(8)
C32 0.0211(11) 0.0252(11) 0.0320(12) -0.0059(9) -0.0008(9) -0.0019(9)
C33 0.0178(11) 0.0392(15) 0.0535(16) -0.0088(12) -0.0016(11) 0.0002(10)
C34 0.0206(12) 0.0466(16) 0.0616(18) -0.0176(14) 0.0144(12) -0.0111(11)
C35 0.0331(13) 0.0320(13) 0.0415(14) -0.0102(11) 0.0182(11) -0.0161(11)
C36 0.0271(11) 0.0210(11) 0.0272(11) -0.0066(9) 0.0093(9) -0.0059(9)
C37 0.0330(13) 0.0389(15) 0.0394(14) 0.0101(12) -0.0098(11) 0.0015(11)
C38 0.0477(15) 0.0220(12) 0.0380(14) 0.0061(10) 0.0136(12) -0.0015(11)
C41 0.0376(14) 0.0327(13) 0.0352(13) 0.0077(11) -0.0095(11) 0.0039(11)
C42 0.0227(10) 0.0248(11) 0.0202(10) 0.0006(8) 0.0016(8) 0.0052(9)
C43 0.0190(10) 0.0324(12) 0.0241(11) 0.0016(9) -0.0025(9) 0.0026(9)
C44 0.0191(10) 0.0294(12) 0.0210(10) -0.0053(9) 0.0033(8) -0.0029(9)
C45 0.0290(12) 0.0337(13) 0.0310(12) -0.0044(10) -0.0036(10) -0.0093(10)
C51 0.0235(10) 0.0194(10) 0.0178(10) 0.0048(8) 0.0011(8) 0.0023(8)
C52 0.0285(12) 0.0210(11) 0.0250(11) 0.0033(9) 0.0050(9) 0.0039(9)
C53 0.0423(14) 0.0186(11) 0.0373(13) 0.0034(10) 0.0102(11) 0.0033(10)
C54 0.0467(16) 0.0228(12) 0.0453(15) 0.0100(11) 0.0151(13) -0.0042(11)
C55 0.0402(14) 0.0336(13) 0.0338(13) 0.0084(11) 0.0177(11) -0.0012(11)
C56 0.0286(12) 0.0250(11) 0.0219(11) 0.0038(9) 0.0055(9) 0.0025(9)
C57 0.0423(14) 0.0230(12) 0.0345(13) 0.0003(10) 0.0163(11) 0.0068(10)
C58 0.0399(13) 0.0304(13) 0.0268(12) -0.0001(10) 0.0161(10) 0.0013(11)
C61 0.0229(10) 0.0183(10) 0.0194(10) -0.0043(8) -0.0004(8) -0.0025(8)
C62 0.0307(12) 0.0227(11) 0.0238(11) -0.0062(9) 0.0058(9) -0.0007(9)
C63 0.0425(15) 0.0265(12) 0.0353(13) -0.0063(10) 0.0104(11) 0.0070(11)
C64 0.0580(17) 0.0180(11) 0.0388(14) -0.0027(10) 0.0054(13) 0.0045(11)
C65 0.0469(15) 0.0226(12) 0.0278(12) 0.0003(9) 0.0050(11) -0.0086(11)
C66 0.0294(12) 0.0220(11) 0.0238(11) -0.0044(9) 0.0020(9) -0.0068(9)
C67 0.0416(14) 0.0301(13) 0.0328(13) -0.0049(10) 0.0180(11) 0.0031(11)
C68 0.0331(13) 0.0346(13) 0.0331(13) 0.0013(10) 0.0133(11) -0.0080(11)
C71 0.0168(10) 0.0227(10) 0.0197(10) -0.0021(8) 0.0023(8) 0.0014(8)
C72 0.0263(11) 0.0274(12) 0.0267(11) 0.0030(9) 0.0093(9) -0.0007(9)
C73 0.0233(11) 0.0438(15) 0.0354(13) 0.0093(11) 0.0126(10) -0.0012(11)
C74 0.0291(13) 0.0499(17) 0.0492(16) 0.0011(13) 0.0207(12) 0.0104(12)
C75 0.0463(16) 0.0284(13) 0.067(2) 0.0006(13) 0.0277(15) 0.0107(12)
C76 0.0308(12) 0.0242(12) 0.0422(14) 0.0034(10) 0.0158(11) 0.0011(10)
C81 0.0315(12) 0.0172(10) 0.0219(10) -0.0013(8) 0.0007(9) 0.0048(9)
C82 0.0319(13) 0.0337(13) 0.0372(13) 0.0079(11) 0.0054(11) 0.0072(11)
C83 0.0381(16) 0.060(2) 0.0553(18) 0.0106(16) 0.0006(14) 0.0177(15)
C84 0.081(2) 0.0402(17) 0.0466(17) 0.0087(14) -0.0043(17) 0.0335(17)
C85 0.078(2) 0.0282(14) 0.0368(15) 0.0094(11) 0.0049(15) 0.0143(14)
C86 0.0526(16) 0.0233(12) 0.0258(12) 0.0034(9) 0.0051(11) 0.0035(11)

loop_
_atom_type_symbol
_atom_type_description
_atom_type_scat_dispersion_real
_atom_type_scat_dispersion_imag
_atom_type_scat_source
C C 0.0033 0.0016 'International Tables Vol C Tables 4.2.6.8 and 6.1.1.4'
H H 0.0000 0.0000 'International Tables Vol C Tables 4.2.6.8 and 6.1.1.4'
N N 0.0061 0.0033 'International Tables Vol C Tables 4.2.6.8 and 6.1.1.4'
Rh Rh -1.1178 0.9187 'International Tables Vol C Tables 4.2.6.8 and 6.1.1.4'

loop_
_geom_angle_atom_site_label_1
_geom_angle_atom_site_label_2
_geom_angle_atom_site_label_3
_geom_angle
_geom_angle_site_symmetry_1
_geom_angle_site_symmetry_3
N2 Rh1 N1 89.92(7) . .
N2 Rh1 N5 158.09(7) . .
N1 Rh1 N5 93.83(7) . .
N2 Rh1 N6 96.91(7) . .
N1 Rh1 N6 163.14(7) . .
N5 Rh1 N6 85.57(7) . .
N2 Rh1 Rh2 142.88(5) . .
N1 Rh1 Rh2 116.57(5) . .
N5 Rh1 Rh2 51.70(5) . .
N6 Rh1 Rh2 50.92(5) . .
N4 Rh2 N3 89.78(7) . .
N4 Rh2 N6 162.10(7) . .
N3 Rh2 N6 93.10(7) . .
N4 Rh2 N5 95.37(7) . .
N3 Rh2 N5 165.63(7) . .
N6 Rh2 N5 86.11(7) . .
N4 Rh2 Rh1 139.49(5) . .
N3 Rh2 Rh1 118.15(5) . .
N6 Rh2 Rh1 52.34(5) . .
N5 Rh2 Rh1 51.00(5) . .
C12 N1 C21 114.10(16) . .
C12 N1 Rh1 125.84(14) . .
C21 N1 Rh1 119.85(12) . .
C14 N2 C31 114.78(17) . .
C14 N2 Rh1 127.34(14) . .
C31 N2 Rh1 116.80(13) . .
C42 N3 C51 113.89(17) . .
C42 N3 Rh2 124.72(14) . .
C51 N3 Rh2 121.20(13) . .
C44 N4 C61 116.43(17) . .
C44 N4 Rh2 125.93(15) . .
C61 N4 Rh2 116.63(13) . .
C81 N5 Rh1 115.40(14) . .
C81 N5 Rh2 138.46(14) . .
Rh1 N5 Rh2 77.29(6) . .
C81 N5 H5 108.3(16) . .
Rh1 N5 H5 109.3(16) . .
Rh2 N5 H5 103.2(16) . .
C71 N6 Rh2 115.76(13) . .
C71 N6 Rh1 139.18(14) . .
Rh2 N6 Rh1 76.73(6) . .
C71 N6 H6 105.8(15) . .
Rh2 N6 H6 112.4(15) . .
Rh1 N6 H6 103.8(15) . .
C12 C11 H111 109.5 . .
C12 C11 H112 109.5 . .
H111 C11 H112 109.5 . .
C12 C11 H113 109.5 . .
H111 C11 H113 109.5 . .
H112 C11 H113 109.5 . .
N1 C12 C13 124.27(19) . .
N1 C12 C11 120.14(19) . .
C13 C12 C11 115.57(18) . .
C14 C13 C12 127.87(19) . .
C14 C13 H131 116.1 . .
C12 C13 H131 116.1 . .
N2 C14 C13 123.00(19) . .
N2 C14 C15 120.04(19) . .
C13 C14 C15 116.93(19) . .
C14 C15 H151 109.5 . .
C14 C15 H152 109.5 . .
H151 C15 H152 109.5 . .
C14 C15 H153 109.5 . .
H151 C15 H153 109.5 . .
H152 C15 H153 109.5 . .
C22 C21 C26 121.6(2) . .
C22 C21 N1 119.17(19) . .
C26 C21 N1 119.10(19) . .
C21 C22 C23 118.5(2) . .
C21 C22 C27 120.8(2) . .
C23 C22 C27 120.6(2) . .
C24 C23 C22 120.8(2) . .
C24 C23 H231 119.6 . .
C22 C23 H231 119.6 . .
C23 C24 C25 120.1(2) . .
C23 C24 H241 119.9 . .
C25 C24 H241 119.9 . .
C24 C25 C26 121.1(2) . .
C24 C25 H251 119.4 . .
C26 C25 H251 119.4 . .
C25 C26 C21 117.7(2) . .
C25 C26 C28 121.1(2) . .
C21 C26 C28 121.2(2) . .
C22 C27 H271 109.5 . .
C22 C27 H272 109.5 . .
H271 C27 H272 109.5 . .
C22 C27 H273 109.5 . .
H271 C27 H273 109.5 . .
H272 C27 H273 109.5 . .
C26 C28 H281 109.5 . .
C26 C28 H282 109.5 . .
H281 C28 H282 109.5 . .
C26 C28 H283 109.5 . .
H281 C28 H283 109.5 . .
H282 C28 H283 109.5 . .
C36 C31 C32 121.1(2) . .
C36 C31 N2 120.56(19) . .
C32 C31 N2 118.20(19) . .
C33 C32 C31 118.4(2) . .
C33 C32 C37 120.3(2) . .
C31 C32 C37 121.2(2) . .
C34 C33 C32 120.9(2) . .
C34 C33 H331 119.5 . .
C32 C33 H331 119.5 . .
C35 C34 C33 120.4(2) . .
C35 C34 H341 119.8 . .
C33 C34 H341 119.8 . .
C34 C35 C36 120.8(2) . .
C34 C35 H351 119.6 . .
C36 C35 H351 119.6 . .
C31 C36 C35 118.3(2) . .
C31 C36 C38 121.6(2) . .
C35 C36 C38 120.1(2) . .
C32 C37 H371 109.5 . .
C32 C37 H372 109.5 . .
H371 C37 H372 109.5 . .
C32 C37 H373 109.5 . .
H371 C37 H373 109.5 . .
H372 C37 H373 109.5 . .
C36 C38 H381 109.5 . .
C36 C38 H382 109.5 . .
H381 C38 H382 109.5 . .
C36 C38 H383 109.5 . .
H381 C38 H383 109.5 . .
H382 C38 H383 109.5 . .
C42 C41 H411 109.5 . .
C42 C41 H412 109.5 . .
H411 C41 H412 109.5 . .
C42 C41 H413 109.5 . .
H411 C41 H413 109.5 . .
H412 C41 H413 109.5 . .
N3 C42 C43 124.2(2) . .
N3 C42 C41 120.0(2) . .
C43 C42 C41 115.7(2) . .
C44 C43 C42 127.2(2) . .
C44 C43 H431 116.4 . .
C42 C43 H431 116.4 . .
N4 C44 C43 123.0(2) . .
N4 C44 C45 119.6(2) . .
C43 C44 C45 117.3(2) . .
C44 C45 H451 109.5 . .
C44 C45 H452 109.5 . .
H451 C45 H452 109.5 . .
C44 C45 H453 109.5 . .
H451 C45 H453 109.5 . .
H452 C45 H453 109.5 . .
C56 C51 C52 121.2(2) . .
C56 C51 N3 119.31(19) . .
C52 C51 N3 119.37(19) . .
C53 C52 C51 118.3(2) . .
C53 C52 C57 120.6(2) . .
C51 C52 C57 121.1(2) . .
C54 C53 C52 121.4(2) . .
C54 C53 H531 119.3 . .
C52 C53 H531 119.3 . .
C53 C54 C55 119.4(2) . .
C53 C54 H541 120.3 . .
C55 C54 H541 120.3 . .
C54 C55 C56 121.5(2) . .
C54 C55 H551 119.3 . .
C56 C55 H551 119.3 . .
C55 C56 C51 118.2(2) . .
C55 C56 C58 120.8(2) . .
C51 C56 C58 121.0(2) . .
C52 C57 H571 109.5 . .
C52 C57 H572 109.5 . .
H571 C57 H572 109.5 . .
C52 C57 H573 109.5 . .
H571 C57 H573 109.5 . .
H572 C57 H573 109.5 . .
C56 C58 H581 109.5 . .
C56 C58 H582 109.5 . .
H581 C58 H582 109.5 . .
C56 C58 H583 109.5 . .
H581 C58 H583 109.5 . .
H582 C58 H583 109.5 . .
C66 C61 C62 120.5(2) . .
C66 C61 N4 121.17(19) . .
C62 C61 N4 118.34(19) . .
C63 C62 C61 118.5(2) . .
C63 C62 C67 120.3(2) . .
C61 C62 C67 121.1(2) . .
C64 C63 C62 121.4(2) . .
C64 C63 H631 119.3 . .
C62 C63 H631 119.3 . .
C65 C64 C63 119.5(2) . .
C65 C64 H641 120.2 . .
C63 C64 H641 120.2 . .
C64 C65 C66 121.1(2) . .
C64 C65 H651 119.4 . .
C66 C65 H651 119.4 . .
C61 C66 C65 118.8(2) . .
C61 C66 C68 121.8(2) . .
C65 C66 C68 119.4(2) . .
C62 C67 H671 109.5 . .
C62 C67 H672 109.5 . .
H671 C67 H672 109.5 . .
C62 C67 H673 109.5 . .
H671 C67 H673 109.5 . .
H672 C67 H673 109.5 . .
C66 C68 H681 109.5 . .
C66 C68 H682 109.5 . .
H681 C68 H682 109.5 . .
C66 C68 H683 109.5 . .
H681 C68 H683 109.5 . .
H682 C68 H683 109.5 . .
C72 C71 C76 117.6(2) . .
C72 C71 N6 119.93(19) . .
C76 C71 N6 122.31(19) . .
C71 C72 C73 121.3(2) . .
C71 C72 H721 119.4 . .
C73 C72 H721 119.4 . .
C74 C73 C72 120.4(2) . .
C74 C73 H731 119.8 . .
C72 C73 H731 119.8 . .
C73 C74 C75 119.1(2) . .
C73 C74 H741 120.5 . .
C75 C74 H741 120.5 . .
C74 C75 C76 121.1(2) . .
C74 C75 H751 119.4 . .
C76 C75 H751 119.4 . .
C75 C76 C71 120.5(2) . .
C75 C76 H761 119.7 . .
C71 C76 H761 119.7 . .
C82 C81 C86 117.6(2) . .
C82 C81 N5 122.7(2) . .
C86 C81 N5 119.6(2) . .
C81 C82 C83 120.3(3) . .
C81 C82 H821 119.9 . .
C83 C82 H821 119.9 . .
C84 C83 C82 121.1(3) . .
C84 C83 H831 119.5 . .
C82 C83 H831 119.5 . .
C85 C84 C83 119.0(3) . .
C85 C84 H841 120.5 . .
C83 C84 H841 120.5 . .
C84 C85 C86 120.5(3) . .
C84 C85 H851 119.7 . .
C86 C85 H851 119.7 . .
C85 C86 C81 121.4(3) . .
C85 C86 H861 119.3 . .
C81 C86 H861 119.3 . .

loop_
_geom_bond_atom_site_label_1
_geom_bond_atom_site_label_2
_geom_bond_distance
_geom_bond_site_symmetry_2
Rh1 N2 2.0199(17) .
Rh1 N1 2.0384(16) .
Rh1 N5 2.0409(17) .
Rh1 N6 2.0836(17) .
Rh1 Rh2 2.5616(2) .
Rh2 N4 2.0261(17) .
Rh2 N3 2.0292(17) .
Rh2 N6 2.0431(17) .
Rh2 N5 2.0609(17) .
N1 C12 1.327(3) .
N1 C21 1.444(3) .
N2 C14 1.343(3) .
N2 C31 1.446(3) .
N3 C42 1.329(3) .
N3 C51 1.445(3) .
N4 C44 1.343(3) .
N4 C61 1.445(3) .
N5 C81 1.423(3) .
N5 H5 0.80(2) .
N6 C71 1.428(3) .
N6 H6 0.86(2) .
C11 C12 1.519(3) .
C11 H111 0.9800 .
C11 H112 0.9800 .
C11 H113 0.9800 .
C12 C13 1.404(3) .
C13 C14 1.384(3) .
C13 H131 0.9500 .
C14 C15 1.510(3) .
C15 H151 0.9800 .
C15 H152 0.9800 .
C15 H153 0.9800 .
C21 C22 1.396(3) .
C21 C26 1.402(3) .
C22 C23 1.393(3) .
C22 C27 1.504(3) .
C23 C24 1.380(4) .
C23 H231 0.9500 .
C24 C25 1.380(4) .
C24 H241 0.9500 .
C25 C26 1.400(3) .
C25 H251 0.9500 .
C26 C28 1.496(3) .
C27 H271 0.9800 .
C27 H272 0.9800 .
C27 H273 0.9800 .
C28 H281 0.9800 .
C28 H282 0.9800 .
C28 H283 0.9800 .
C31 C36 1.397(3) .
C31 C32 1.398(3) .
C32 C33 1.393(3) .
C32 C37 1.501(3) .
C33 C34 1.377(4) .
C33 H331 0.9500 .
C34 C35 1.368(4) .
C34 H341 0.9500 .
C35 C36 1.403(3) .
C35 H351 0.9500 .
C36 C38 1.497(3) .
C37 H371 0.9800 .
C37 H372 0.9800 .
C37 H373 0.9800 .
C38 H381 0.9800 .
C38 H382 0.9800 .
C38 H383 0.9800 .
C41 C42 1.516(3) .
C41 H411 0.9800 .
C41 H412 0.9800 .
C41 H413 0.9800 .
C42 C43 1.402(3) .
C43 C44 1.381(3) .
C43 H431 0.9500 .
C44 C45 1.517(3) .
C45 H451 0.9800 .
C45 H452 0.9800 .
C45 H453 0.9800 .
C51 C56 1.401(3) .
C51 C52 1.401(3) .
C52 C53 1.390(3) .
C52 C57 1.508(3) .
C53 C54 1.383(4) .
C53 H531 0.9500 .
C54 C55 1.381(4) .
C54 H541 0.9500 .
C55 C56 1.392(3) .
C55 H551 0.9500 .
C56 C58 1.506(3) .
C57 H571 0.9800 .
C57 H572 0.9800 .
C57 H573 0.9800 .
C58 H581 0.9800 .
C58 H582 0.9800 .
C58 H583 0.9800 .
C61 C66 1.396(3) .
C61 C62 1.406(3) .
C62 C63 1.389(3) .
C62 C67 1.504(3) .
C63 C64 1.380(4) .
C63 H631 0.9500 .
C64 C65 1.375(4) .
C64 H641 0.9500 .
C65 C66 1.395(3) .
C65 H651 0.9500 .
C66 C68 1.502(3) .
C67 H671 0.9800 .
C67 H672 0.9800 .
C67 H673 0.9800 .
C68 H681 0.9800 .
C68 H682 0.9800 .
C68 H683 0.9800 .
C71 C72 1.390(3) .
C71 C76 1.390(3) .
C72 C73 1.393(3) .
C72 H721 0.9500 .
C73 C74 1.369(4) .
C73 H731 0.9500 .
C74 C75 1.373(4) .
C74 H741 0.9500 .
C75 C76 1.391(3) .
C75 H751 0.9500 .
C76 H761 0.9500 .
C81 C82 1.385(3) .
C81 C86 1.392(3) .
C82 C83 1.390(4) .
C82 H821 0.9500 .
C83 C84 1.371(5) .
C83 H831 0.9500 .
C84 C85 1.367(5) .
C84 H841 0.9500 .
C85 C86 1.378(4) .
C85 H851 0.9500 .
C86 H861 0.9500 .

loop_
_geom_torsion_atom_site_label_1
_geom_torsion_atom_site_label_2
_geom_torsion_atom_site_label_3
_geom_torsion_atom_site_label_4
_geom_torsion
_geom_torsion_site_symmetry_1
_geom_torsion_site_symmetry_2
_geom_torsion_site_symmetry_3
_geom_torsion_site_symmetry_4
C21 N1 C12 C13 -178.4(2) . . . .
Rh1 N1 C12 C13 6.9(3) . . . .
C21 N1 C12 C11 0.0(3) . . . .
Rh1 N1 C12 C11 -174.72(15) . . . .
N1 C12 C13 C14 7.0(4) . . . .
C11 C12 C13 C14 -171.5(2) . . . .
C31 N2 C14 C13 166.2(2) . . . .
Rh1 N2 C14 C13 -1.4(3) . . . .
C31 N2 C14 C15 -11.9(3) . . . .
Rh1 N2 C14 C15 -179.56(15) . . . .
C12 C13 C14 N2 -9.9(4) . . . .
C12 C13 C14 C15 168.3(2) . . . .
C12 N1 C21 C22 87.1(2) . . . .
Rh1 N1 C21 C22 -97.87(19) . . . .
C12 N1 C21 C26 -88.3(2) . . . .
Rh1 N1 C21 C26 86.8(2) . . . .
C26 C21 C22 C23 2.2(3) . . . .
N1 C21 C22 C23 -173.03(19) . . . .
C26 C21 C22 C27 178.4(2) . . . .
N1 C21 C22 C27 3.1(3) . . . .
C21 C22 C23 C24 1.4(3) . . . .
C27 C22 C23 C24 -174.8(2) . . . .
C22 C23 C24 C25 -2.5(4) . . . .
C23 C24 C25 C26 0.1(4) . . . .
C24 C25 C26 C21 3.3(3) . . . .
C24 C25 C26 C28 -176.9(2) . . . .
C22 C21 C26 C25 -4.5(3) . . . .
N1 C21 C26 C25 170.76(19) . . . .
C22 C21 C26 C28 175.7(2) . . . .
N1 C21 C26 C28 -9.0(3) . . . .
C14 N2 C31 C36 87.0(2) . . . .
Rh1 N2 C31 C36 -104.01(19) . . . .
C14 N2 C31 C32 -89.3(2) . . . .
Rh1 N2 C31 C32 79.7(2) . . . .
C36 C31 C32 C33 1.0(3) . . . .
N2 C31 C32 C33 177.2(2) . . . .
C36 C31 C32 C37 -175.3(2) . . . .
N2 C31 C32 C37 1.0(3) . . . .
C31 C32 C33 C34 -1.8(4) . . . .
C37 C32 C33 C34 174.4(2) . . . .
C32 C33 C34 C35 1.2(4) . . . .
C33 C34 C35 C36 0.3(4) . . . .
C32 C31 C36 C35 0.5(3) . . . .
N2 C31 C36 C35 -175.65(19) . . . .
C32 C31 C36 C38 179.0(2) . . . .
N2 C31 C36 C38 2.9(3) . . . .
C34 C35 C36 C31 -1.2(3) . . . .
C34 C35 C36 C38 -179.7(2) . . . .
C51 N3 C42 C43 -174.1(2) . . . .
Rh2 N3 C42 C43 10.9(3) . . . .
C51 N3 C42 C41 1.1(3) . . . .
Rh2 N3 C42 C41 -173.89(17) . . . .
N3 C42 C43 C44 12.3(4) . . . .
C41 C42 C43 C44 -163.2(2) . . . .
C61 N4 C44 C43 164.7(2) . . . .
Rh2 N4 C44 C43 -3.3(3) . . . .
C61 N4 C44 C45 -12.2(3) . . . .
Rh2 N4 C44 C45 179.81(15) . . . .
C42 C43 C44 N4 -16.3(4) . . . .
C42 C43 C44 C45 160.6(2) . . . .
C42 N3 C51 C56 92.5(2) . . . .
Rh2 N3 C51 C56 -92.3(2) . . . .
C42 N3 C51 C52 -83.3(2) . . . .
Rh2 N3 C51 C52 91.9(2) . . . .
C56 C51 C52 C53 -3.8(3) . . . .
N3 C51 C52 C53 172.0(2) . . . .
C56 C51 C52 C57 177.1(2) . . . .
N3 C51 C52 C57 -7.2(3) . . . .
C51 C52 C53 C54 1.9(4) . . . .
C57 C52 C53 C54 -178.9(2) . . . .
C52 C53 C54 C55 0.9(4) . . . .
C53 C54 C55 C56 -2.0(4) . . . .
C54 C55 C56 C51 0.2(4) . . . .
C54 C55 C56 C58 -177.7(2) . . . .
C52 C51 C56 C55 2.7(3) . . . .
N3 C51 C56 C55 -173.0(2) . . . .
C52 C51 C56 C58 -179.4(2) . . . .
N3 C51 C56 C58 4.9(3) . . . .
C44 N4 C61 C66 86.7(2) . . . .
Rh2 N4 C61 C66 -104.1(2) . . . .
C44 N4 C61 C62 -92.4(2) . . . .
Rh2 N4 C61 C62 76.7(2) . . . .
C66 C61 C62 C63 2.7(3) . . . .
N4 C61 C62 C63 -178.2(2) . . . .
C66 C61 C62 C67 -174.5(2) . . . .
N4 C61 C62 C67 4.6(3) . . . .
C61 C62 C63 C64 -0.3(4) . . . .
C67 C62 C63 C64 176.9(2) . . . .
C62 C63 C64 C65 -1.9(4) . . . .
C63 C64 C65 C66 1.7(4) . . . .
C62 C61 C66 C65 -2.8(3) . . . .
N4 C61 C66 C65 178.0(2) . . . .
C62 C61 C66 C68 176.7(2) . . . .
N4 C61 C66 C68 -2.5(3) . . . .
C64 C65 C66 C61 0.7(4) . . . .
C64 C65 C66 C68 -178.9(2) . . . .
Rh2 N6 C71 C72 -142.98(17) . . . .
Rh1 N6 C71 C72 117.3(2) . . . .
Rh2 N6 C71 C76 31.9(3) . . . .
Rh1 N6 C71 C76 -67.8(3) . . . .
C76 C71 C72 C73 2.6(3) . . . .
N6 C71 C72 C73 177.7(2) . . . .
C71 C72 C73 C74 -0.5(4) . . . .
C72 C73 C74 C75 -1.3(4) . . . .
C73 C74 C75 C76 0.8(5) . . . .
C74 C75 C76 C71 1.3(4) . . . .
C72 C71 C76 C75 -3.0(4) . . . .
N6 C71 C76 C75 -178.0(2) . . . .
Rh1 N5 C81 C82 37.4(3) . . . .
Rh2 N5 C81 C82 -62.4(3) . . . .
Rh1 N5 C81 C86 -138.39(18) . . . .
Rh2 N5 C81 C86 121.9(2) . . . .
C86 C81 C82 C83 -3.1(4) . . . .
N5 C81 C82 C83 -178.9(2) . . . .
C81 C82 C83 C84 1.7(5) . . . .
C82 C83 C84 C85 0.5(5) . . . .
C83 C84 C85 C86 -1.2(5) . . . .
C84 C85 C86 C81 -0.3(4) . . . .
C82 C81 C86 C85 2.4(4) . . . .
N5 C81 C86 C85 178.4(2) . . . .
